data_4071717
loop_
_publ_author_name
'Buchalski, Piotr'
'Jadach, Patryk'
'Pietrzykowski, Antoni'
'Suwi\'nska, Kinga'
'Jerzykiewicz, Lucjan'
'Sad\/lo, Jaros\/law'

_publ_section_title
;
 Products of the Reaction of 9-Nickelafluorenyllithium Complexes with
 Water
;
_journal_issue 14
_journal_name_full Organometallics
_journal_page_first 3618
_journal_paper_doi 10.1021/om800329u
_journal_volume 27
_journal_year 2008
_chemical_formula_moiety 'C30 H29 Ni3'
_chemical_formula_sum 'C30 H29 Ni3'
_chemical_formula_weight 565.66
_chemical_name_systematic
;
 ?
;
_space_group_IT_number 14
_symmetry_cell_setting monoclinic
_symmetry_Int_Tables_number 14
_symmetry_space_group_name_Hall '-P 2ybc'
_symmetry_space_group_name_H-M 'P 1 21/c 1'
_atom_sites_solution_hydrogens geom
_atom_sites_solution_primary direct
_atom_sites_solution_secondary difmap
_audit_creation_method SHELXL-97
_cell_angle_alpha 90.00
_cell_angle_beta 94.32(5)
_cell_angle_gamma 90.00
_cell_formula_units_Z 4
_cell_length_a 12.505(6)
_cell_length_b 9.792(5)
_cell_length_c 19.219(8)
_cell_measurement_reflns_used 7851
_cell_measurement_temperature 100(2)
_cell_measurement_theta_max 26
_cell_measurement_theta_min 2
_cell_volume 2346.7(19)
_computing_cell_refinement 'Oxford Diffraion software, CrystAlis 1.171'
_computing_data_collection 'Oxford Diffraion software, CrystAlis 1.171'
_computing_data_reduction 'Oxford Diffraion software, CrystAlis 1.171'
_computing_molecular_graphics 'SHELXTL-NT V5.1, Bruker AXS 1999'
_computing_publication_material 'SHELXTL-NT V5.1, Bruker AXS 1999'
_computing_structure_refinement 'SHELXTL-NT V5.1, Bruker AXS 1999'
_computing_structure_solution 'SHELXTL-NT V5.1, Bruker AXS 1999'
_diffrn_ambient_temperature 100(2)
_diffrn_measured_fraction_theta_full 0.990
_diffrn_measured_fraction_theta_max 0.990
_diffrn_measurement_device_type 'Kuma KM4CCD kappa-axis diffractometer'
_diffrn_measurement_method \w
_diffrn_radiation_monochromator graphite
_diffrn_radiation_source 'fine-focus sealed tube'
_diffrn_radiation_type MoK\a
_diffrn_radiation_wavelength 0.71073
_diffrn_reflns_av_R_equivalents 0.0285
_diffrn_reflns_av_sigmaI/netI 0.0290
_diffrn_reflns_limit_h_max 15
_diffrn_reflns_limit_h_min -15
_diffrn_reflns_limit_k_max 10
_diffrn_reflns_limit_k_min -12
_diffrn_reflns_limit_l_max 24
_diffrn_reflns_limit_l_min -24
_diffrn_reflns_number 15138
_diffrn_reflns_theta_full 27.00
_diffrn_reflns_theta_max 27.00
_diffrn_reflns_theta_min 3.27
_exptl_absorpt_coefficient_mu 2.399
_exptl_absorpt_correction_T_max 0.814
_exptl_absorpt_correction_T_min 0.439
_exptl_absorpt_correction_type analytical
_exptl_absorpt_process_details 'Oxford Diffraion software, CrystAlis 1.171'
_exptl_crystal_colour black
_exptl_crystal_density_diffrn 1.601
_exptl_crystal_density_method 'not measured'
_exptl_crystal_description plate
_exptl_crystal_F_000 1172
_exptl_crystal_size_max 0.5
_exptl_crystal_size_mid 0.4
_exptl_crystal_size_min 0.1
_refine_diff_density_max 0.421
_refine_diff_density_min -0.327
_refine_diff_density_rms 0.070
_refine_ls_extinction_method none
_refine_ls_goodness_of_fit_ref 1.064
_refine_ls_hydrogen_treatment constr
_refine_ls_matrix_type full
_refine_ls_number_parameters 301
_refine_ls_number_reflns 5081
_refine_ls_number_restraints 0
_refine_ls_restrained_S_all 1.064
_refine_ls_R_factor_all 0.0362
_refine_ls_R_factor_gt 0.0264
_refine_ls_shift/su_max 0.001
_refine_ls_shift/su_mean 0.000
_refine_ls_structure_factor_coef Fsqd
_refine_ls_weighting_details 'calc w=1/[\s^2^(Fo^2^)+(0.0362P)^2^+0.0000P] where P=(Fo^2^+2Fc^2^)/3'
_refine_ls_weighting_scheme calc
_refine_ls_wR_factor_gt 0.0605
_refine_ls_wR_factor_ref 0.0630
_reflns_number_gt 4321
_reflns_number_total 5081
_reflns_threshold_expression >2sigma(I)
_cod_data_source_file om800329u-file002.cif
_cod_data_source_block compound(3b)
_cod_depositor_comments
;
The following automatic conversions were performed:

'_symmetry_cell_setting' value 'Monoclinic' changed to 'monoclinic'
according to /home/saulius/struct/CIF-dictionaries/cif_core.dic
dictionary named 'cif_core.dic' version 2.4.1 from 2010-06-29.

Automatic conversion script
Id: cif_fix_values 1715 2011-07-08 13:25:40Z adriana 
;
_cod_original_sg_symbol_H-M 'P 21/c'
_cod_database_code 4071717

loop_
_symmetry_equiv_pos_site_id
_symmetry_equiv_pos_as_xyz
1 x,y,z
2 -x,1/2+y,1/2-z
3 -x,-y,-z
4 x,1/2-y,1/2+z

loop_
_atom_site_label
_atom_site_type_symbol
_atom_site_fract_x
_atom_site_fract_y
_atom_site_fract_z
_atom_site_U_iso_or_equiv
_atom_site_adp_type
_atom_site_occupancy
_atom_site_symmetry_multiplicity
_atom_site_calc_flag
_atom_site_refinement_flags
Ni1 Ni 0.826810(19) 0.69349(2) 0.088984(12) 0.01129(7) Uani 1 1 d .
Ni2 Ni 0.804232(19) 0.79187(3) 0.200595(12) 0.01256(7) Uani 1 1 d .
Ni3 Ni 0.77212(2) 0.92869(2) 0.094511(13) 0.01347(7) Uani 1 1 d .
C11 C 0.85542(16) 0.5357(2) 0.01561(10) 0.0165(4) Uani 1 1 d .
C12 C 0.89589(16) 0.6625(2) -0.00702(10) 0.0169(4) Uani 1 1 d .
H12A H 0.8742 0.7095 -0.0521 0.020 Uiso 1 1 calc R
C13 C 0.97256(16) 0.7106(2) 0.04531(10) 0.0183(4) Uani 1 1 d .
H13A H 1.0164 0.7956 0.0429 0.022 Uiso 1 1 calc R
C14 C 0.98104(16) 0.6117(2) 0.09992(10) 0.0188(4) Uani 1 1 d .
H14A H 1.0313 0.6158 0.1429 0.023 Uiso 1 1 calc R
C15 C 0.91004(16) 0.5042(2) 0.08111(10) 0.0183(4) Uani 1 1 d .
H15A H 0.8989 0.4205 0.1095 0.022 Uiso 1 1 calc R
C16 C 0.77195(18) 0.4488(2) -0.02260(12) 0.0263(5) Uani 1 1 d .
H16A H 0.7982 0.4181 -0.0668 0.039 Uiso 1 1 calc R
H16B H 0.7062 0.5022 -0.0321 0.039 Uiso 1 1 calc R
H16C H 0.7568 0.3693 0.0060 0.039 Uiso 1 1 calc R
C21 C 0.77905(17) 0.7950(2) 0.30988(10) 0.0178(4) Uani 1 1 d .
C22 C 0.87342(17) 0.7184(2) 0.30131(10) 0.0192(4) Uani 1 1 d .
H22A H 0.8846 0.6203 0.3145 0.023 Uiso 1 1 calc R
C23 C 0.94850(17) 0.8021(2) 0.27019(10) 0.0202(5) Uani 1 1 d .
H23A H 1.0222 0.7747 0.2587 0.024 Uiso 1 1 calc R
C24 C 0.90124(17) 0.9329(2) 0.25941(10) 0.0212(5) Uani 1 1 d .
H24A H 0.9369 1.0150 0.2406 0.025 Uiso 1 1 calc R
C25 C 0.79695(18) 0.9293(2) 0.28419(11) 0.0202(4) Uani 1 1 d .
H25A H 0.7467 1.0085 0.2860 0.024 Uiso 1 1 calc R
C26 C 0.68147(17) 0.7460(2) 0.34390(11) 0.0237(5) Uani 1 1 d .
H26A H 0.6825 0.7827 0.3914 0.036 Uiso 1 1 calc R
H26B H 0.6817 0.6460 0.3457 0.036 Uiso 1 1 calc R
H26C H 0.6167 0.7774 0.3167 0.036 Uiso 1 1 calc R
C31 C 0.69993(17) 1.1262(2) 0.08883(11) 0.0198(4) Uani 1 1 d .
C32 C 0.80519(17) 1.1370(2) 0.12094(11) 0.0216(5) Uani 1 1 d .
H32A H 0.8246 1.1726 0.1690 0.026 Uiso 1 1 calc R
C33 C 0.87873(18) 1.0926(2) 0.07314(12) 0.0253(5) Uani 1 1 d .
H33A H 0.9586 1.0914 0.0815 0.030 Uiso 1 1 calc R
C34 C 0.81904(19) 1.0557(2) 0.01017(11) 0.0244(5) Uani 1 1 d .
H34A H 0.8493 1.0232 -0.0336 0.029 Uiso 1 1 calc R
C35 C 0.70931(18) 1.0755(2) 0.02001(11) 0.0212(5) Uani 1 1 d .
H35A H 0.6485 1.0599 -0.0159 0.025 Uiso 1 1 calc R
C36 C 0.59879(18) 1.1655(2) 0.12133(12) 0.0265(5) Uani 1 1 d .
H36A H 0.5751 1.2556 0.1042 0.040 Uiso 1 1 calc R
H36B H 0.6125 1.1686 0.1722 0.040 Uiso 1 1 calc R
H36C H 0.5428 1.0979 0.1088 0.040 Uiso 1 1 calc R
C41 C 0.62633(15) 0.58128(19) 0.15638(10) 0.0131(4) Uani 1 1 d .
C42 C 0.69895(15) 0.69245(19) 0.14523(10) 0.0121(4) Uani 1 1 d .
C43 C 0.68049(15) 0.77736(19) 0.08637(10) 0.0116(4) Uani 1 1 d .
C44 C 0.59111(16) 0.7557(2) 0.03714(10) 0.0151(4) Uani 1 1 d .
H44A H 0.5793 0.8128 -0.0027 0.018 Uiso 1 1 calc R
C45 C 0.52277(16) 0.6505(2) 0.04876(10) 0.0162(4) Uani 1 1 d .
H45A H 0.4622 0.6351 0.0168 0.019 Uiso 1 1 calc R
C46 C 0.54079(16) 0.5643(2) 0.10753(10) 0.0154(4) Uani 1 1 d .
H46A H 0.4919 0.4917 0.1136 0.018 Uiso 1 1 calc R
C47 C 0.63993(16) 0.4893(2) 0.21742(10) 0.0146(4) Uani 1 1 d .
C48 C 0.55083(17) 0.4501(2) 0.25275(10) 0.0177(4) Uani 1 1 d .
H48A H 0.4819 0.4844 0.2377 0.021 Uiso 1 1 calc R
C49 C 0.56171(18) 0.3624(2) 0.30919(11) 0.0225(5) Uani 1 1 d .
H49A H 0.5004 0.3369 0.3325 0.027 Uiso 1 1 calc R
C50 C 0.66163(19) 0.3116(2) 0.33187(11) 0.0245(5) Uani 1 1 d .
H50A H 0.6691 0.2513 0.3706 0.029 Uiso 1 1 calc R
C51 C 0.75102(18) 0.3495(2) 0.29747(11) 0.0228(5) Uani 1 1 d .
H51A H 0.8198 0.3150 0.3129 0.027 Uiso 1 1 calc R
C52 C 0.74023(17) 0.4378(2) 0.24061(10) 0.0182(4) Uani 1 1 d .
H52A H 0.8017 0.4631 0.2174 0.022 Uiso 1 1 calc R

loop_
_atom_site_aniso_label
_atom_site_aniso_U_11
_atom_site_aniso_U_22
_atom_site_aniso_U_33
_atom_site_aniso_U_23
_atom_site_aniso_U_13
_atom_site_aniso_U_12
Ni1 0.00970(13) 0.01439(13) 0.01022(13) -0.00009(9) 0.00361(9) -0.00003(10)
Ni2 0.01193(13) 0.01628(14) 0.00957(13) -0.00121(10) 0.00144(9) -0.00216(10)
Ni3 0.01363(14) 0.01297(13) 0.01408(14) 0.00119(10) 0.00271(10) -0.00258(10)
C11 0.0117(10) 0.0214(11) 0.0175(10) -0.0031(8) 0.0071(8) 0.0021(8)
C12 0.0163(10) 0.0236(11) 0.0116(10) -0.0002(8) 0.0067(8) 0.0026(9)
C13 0.0114(10) 0.0234(11) 0.0212(11) -0.0012(9) 0.0080(8) -0.0015(8)
C14 0.0119(10) 0.0305(12) 0.0144(10) -0.0010(9) 0.0028(8) 0.0051(9)
C15 0.0173(11) 0.0194(11) 0.0193(11) 0.0023(8) 0.0094(8) 0.0074(9)
C16 0.0193(11) 0.0282(13) 0.0320(13) -0.0117(10) 0.0059(10) -0.0029(9)
C21 0.0182(10) 0.0272(12) 0.0078(10) -0.0039(8) 0.0008(8) -0.0019(9)
C22 0.0204(11) 0.0246(12) 0.0120(10) -0.0006(8) -0.0025(8) -0.0008(9)
C23 0.0157(10) 0.0306(12) 0.0139(10) -0.0036(9) -0.0028(8) -0.0024(9)
C24 0.0230(11) 0.0252(12) 0.0149(11) -0.0042(9) -0.0023(9) -0.0104(9)
C25 0.0238(11) 0.0219(11) 0.0143(10) -0.0065(8) -0.0028(8) 0.0005(9)
C26 0.0237(12) 0.0330(12) 0.0153(11) -0.0040(9) 0.0061(9) -0.0041(10)
C31 0.0245(12) 0.0123(10) 0.0227(11) 0.0041(8) 0.0014(9) -0.0007(9)
C32 0.0262(12) 0.0158(11) 0.0224(12) 0.0018(9) -0.0014(9) -0.0043(9)
C33 0.0215(12) 0.0186(11) 0.0365(14) 0.0070(10) 0.0057(10) -0.0081(9)
C34 0.0323(13) 0.0198(11) 0.0225(12) 0.0079(9) 0.0108(10) -0.0027(10)
C35 0.0287(12) 0.0158(11) 0.0187(11) 0.0049(8) -0.0002(9) -0.0051(9)
C36 0.0277(13) 0.0220(12) 0.0302(13) 0.0032(9) 0.0040(10) 0.0061(10)
C41 0.0142(10) 0.0129(10) 0.0131(10) -0.0016(7) 0.0072(8) 0.0010(8)
C42 0.0119(9) 0.0127(10) 0.0123(10) -0.0023(7) 0.0044(7) 0.0002(8)
C43 0.0107(9) 0.0136(10) 0.0110(9) -0.0021(7) 0.0043(7) -0.0003(8)
C44 0.0162(10) 0.0170(10) 0.0124(10) 0.0000(8) 0.0033(8) 0.0016(8)
C45 0.0117(10) 0.0222(11) 0.0147(10) -0.0051(8) 0.0008(8) -0.0004(8)
C46 0.0138(10) 0.0156(10) 0.0175(10) -0.0029(8) 0.0070(8) -0.0033(8)
C47 0.0193(10) 0.0128(10) 0.0123(10) -0.0036(8) 0.0042(8) -0.0022(8)
C48 0.0170(11) 0.0197(11) 0.0167(11) -0.0005(8) 0.0040(8) -0.0016(8)
C49 0.0254(12) 0.0244(12) 0.0190(11) 0.0022(9) 0.0102(9) -0.0037(9)
C50 0.0344(13) 0.0213(12) 0.0184(11) 0.0054(9) 0.0062(10) 0.0015(10)
C51 0.0240(12) 0.0243(12) 0.0205(11) 0.0033(9) 0.0046(9) 0.0050(9)
C52 0.0199(11) 0.0203(11) 0.0152(10) -0.0008(8) 0.0065(8) -0.0006(9)

loop_
_atom_type_symbol
_atom_type_description
_atom_type_scat_dispersion_real
_atom_type_scat_dispersion_imag
_atom_type_scat_source
C C 0.0033 0.0016 'International Tables Vol C Tables 4.2.6.8 and 6.1.1.4'
H H 0.0000 0.0000 'International Tables Vol C Tables 4.2.6.8 and 6.1.1.4'
Ni Ni 0.3393 1.1124 'International Tables Vol C Tables 4.2.6.8 and 6.1.1.4'

loop_
_geom_angle_atom_site_label_1
_geom_angle_atom_site_label_2
_geom_angle_atom_site_label_3
_geom_angle
_geom_angle_publ_flag
C11 Ni1 C12 39.00(9) yes
C11 Ni1 C13 66.12(9) yes
C11 Ni1 C14 65.78(9) yes
C11 Ni1 C15 38.79(9) yes
C11 Ni1 C42 122.25(9) yes
C11 Ni1 C43 118.51(9) yes
C12 Ni1 C13 39.53(9) yes
C12 Ni1 C14 66.27(9) yes
C12 Ni1 C15 65.23(9) yes
C12 Ni1 C42 150.13(9) yes
C12 Ni1 C43 117.96(9) yes
C13 Ni1 C14 40.15(9) yes
C13 Ni1 C15 65.99(9) yes
C13 Ni1 C42 170.24(9) yes
C13 Ni1 C43 141.93(9) yes
C14 Ni1 C15 38.91(9) yes
C14 Ni1 C42 135.74(9) yes
C14 Ni1 C43 175.41(9) yes
C15 Ni1 C42 116.63(9) yes
C15 Ni1 C43 143.41(9) yes
C42 Ni1 C43 41.26(9) yes
C21 Ni2 C22 38.24(9) yes
C21 Ni2 C23 64.66(9) yes
C21 Ni2 C24 65.63(9) yes
C21 Ni2 C25 39.25(9) yes
C21 Ni2 C42 114.15(9) yes
C22 Ni2 C23 37.92(9) yes
C22 Ni2 C24 64.33(9) yes
C22 Ni2 C25 64.55(9) yes
C22 Ni2 C42 122.70(9) yes
C23 Ni2 C24 38.75(9) yes
C23 Ni2 C25 65.20(9) yes
C23 Ni2 C42 151.69(9) yes
C24 Ni2 C25 39.46(10) yes
C24 Ni2 C42 169.37(9) yes
C25 Ni2 C42 133.51(10) yes
C31 Ni3 C32 38.72(9) yes
C31 Ni3 C33 65.09(9) yes
C31 Ni3 C34 65.00(9) yes
C31 Ni3 C35 39.01(9) yes
C31 Ni3 C43 117.33(10) yes
C32 Ni3 C33 38.64(10) yes
C32 Ni3 C34 64.50(9) yes
C32 Ni3 C35 64.62(9) yes
C32 Ni3 C43 151.92(10) yes
C33 Ni3 C34 38.52(10) yes
C33 Ni3 C35 64.58(10) yes
C33 Ni3 C43 163.95(10) yes
C34 Ni3 C35 38.39(10) yes
C34 Ni3 C43 126.32(10) yes
C35 Ni3 C43 106.54(10) yes
Ni1 C11 C12 69.63(12) yes
Ni1 C11 C15 70.48(12) yes
Ni1 C11 C16 126.09(15) yes
C12 C11 C15 107.60(18) no
C12 C11 C16 126.74(18) no
C15 C11 C16 125.65(19) no
Ni1 C12 C11 71.37(12) yes
Ni1 C12 C13 68.44(12) yes
C11 C12 C13 108.10(18) no
Ni1 C13 C12 72.03(13) yes
Ni1 C13 C14 70.46(12) yes
C12 C13 C14 107.79(18) no
Ni1 C14 C13 69.39(12) yes
Ni1 C14 C15 72.56(13) yes
C13 C14 C15 107.97(18) no
Ni1 C15 C11 70.73(12) yes
Ni1 C15 C14 68.53(12) yes
C11 C15 C14 108.51(18) no
Ni2 C21 C22 72.20(12) yes
Ni2 C21 C25 68.70(12) yes
Ni2 C21 C26 127.13(15) yes
C22 C21 C25 107.06(19) no
C22 C21 C26 126.20(18) no
C25 C21 C26 126.64(19) no
Ni2 C22 C21 69.57(12) yes
Ni2 C22 C23 70.42(12) yes
C21 C22 C23 109.13(18) no
Ni2 C23 C22 71.66(13) yes
Ni2 C23 C24 68.48(13) yes
C22 C23 C24 107.62(19) no
Ni2 C24 C23 72.77(13) yes
Ni2 C24 C25 70.02(13) yes
C23 C24 C25 108.12(18) no
Ni2 C25 C21 72.05(12) yes
Ni2 C25 C24 70.52(13) yes
C21 C25 C24 108.07(19) no
Ni3 C31 C32 70.69(13) yes
Ni3 C31 C35 70.60(13) yes
Ni3 C31 C36 125.25(15) yes
C32 C31 C35 106.96(19) no
C32 C31 C36 125.7(2) no
C35 C31 C36 127.3(2) no
Ni3 C32 C31 70.59(12) yes
Ni3 C32 C33 71.10(13) yes
C31 C32 C33 108.80(19) no
Ni3 C33 C32 70.27(13) yes
Ni3 C33 C34 71.25(13) yes
C32 C33 C34 107.8(2) no
Ni3 C34 C33 70.24(13) yes
Ni3 C34 C35 69.93(13) yes
C33 C34 C35 107.73(19) no
Ni3 C35 C31 70.39(13) yes
Ni3 C35 C34 71.67(13) yes
C31 C35 C34 108.70(19) no
C42 C41 C46 117.01(18) no
C42 C41 C47 122.75(18) no
C46 C41 C47 120.24(18) no
Ni1 C42 Ni2 75.58(8) yes
Ni1 C42 C41 128.50(15) yes
Ni1 C42 C43 69.62(12) yes
Ni2 C42 C41 136.13(15) yes
Ni2 C42 C43 102.25(14) yes
C41 C42 C43 119.82(18) no
Ni1 C43 Ni3 76.72(9) yes
Ni1 C43 C42 69.13(12) yes
Ni1 C43 C44 128.69(15) yes
Ni3 C43 C42 109.74(14) yes
Ni3 C43 C44 128.15(15) yes
C42 C43 C44 121.21(18) no
C43 C44 C45 118.18(18) no
C44 C45 C46 121.06(19) no
C41 C46 C45 122.71(19) no
C41 C47 C48 120.21(18) no
C41 C47 C52 121.41(18) no
C48 C47 C52 118.37(19) no
C47 C48 C49 121.0(2) no
C48 C49 C50 120.2(2) no
C49 C50 C51 119.5(2) no
C50 C51 C52 120.3(2) no
C47 C52 C51 120.5(2) no
Ni1 C12 H12A 126.00 no
C11 C12 H12A 126.00 no
C13 C12 H12A 126.00 no
Ni1 C13 H13A 126.00 no
C12 C13 H13A 126.00 no
C14 C13 H13A 126.00 no
Ni1 C14 H14A 126.00 no
C13 C14 H14A 126.00 no
C15 C14 H14A 126.00 no
Ni1 C15 H15A 126.00 no
C11 C15 H15A 126.00 no
C14 C15 H15A 126.00 no
C11 C16 H16A 109.00 no
C11 C16 H16B 109.00 no
C11 C16 H16C 110.00 no
H16A C16 H16B 109.00 no
H16A C16 H16C 110.00 no
H16B C16 H16C 109.00 no
Ni2 C22 H22A 125.00 no
C21 C22 H22A 125.00 no
C23 C22 H22A 125.00 no
Ni2 C23 H23A 126.00 no
C22 C23 H23A 126.00 no
C24 C23 H23A 126.00 no
Ni2 C24 H24A 126.00 no
C23 C24 H24A 126.00 no
C25 C24 H24A 126.00 no
Ni2 C25 H25A 126.00 no
C21 C25 H25A 126.00 no
C24 C25 H25A 126.00 no
C21 C26 H26A 109.00 no
C21 C26 H26B 109.00 no
C21 C26 H26C 109.00 no
H26A C26 H26B 109.00 no
H26A C26 H26C 110.00 no
H26B C26 H26C 109.00 no
Ni3 C32 H32A 126.00 no
C31 C32 H32A 126.00 no
C33 C32 H32A 126.00 no
Ni3 C33 H33A 126.00 no
C32 C33 H33A 126.00 no
C34 C33 H33A 126.00 no
Ni3 C34 H34A 126.00 no
C33 C34 H34A 126.00 no
C35 C34 H34A 126.00 no
Ni3 C35 H35A 126.00 no
C31 C35 H35A 126.00 no
C34 C35 H35A 126.00 no
C31 C36 H36A 109.00 no
C31 C36 H36B 109.00 no
C31 C36 H36C 109.00 no
H36A C36 H36B 109.00 no
H36A C36 H36C 109.00 no
H36B C36 H36C 110.00 no
C43 C44 H44A 121.00 no
C45 C44 H44A 121.00 no
C44 C45 H45A 119.00 no
C46 C45 H45A 120.00 no
C41 C46 H46A 119.00 no
C45 C46 H46A 119.00 no
C47 C48 H48A 119.00 no
C49 C48 H48A 119.00 no
C48 C49 H49A 120.00 no
C50 C49 H49A 120.00 no
C49 C50 H50A 120.00 no
C51 C50 H50A 120.00 no
C50 C51 H51A 120.00 no
C52 C51 H51A 120.00 no
C47 C52 H52A 120.00 no
C51 C52 H52A 120.00 no

loop_
_geom_bond_atom_site_label_1
_geom_bond_atom_site_label_2
_geom_bond_distance
_geom_bond_publ_flag
Ni1 C11 2.140(2) yes
Ni1 C12 2.117(2) yes
Ni1 C13 2.070(2) yes
Ni1 C14 2.084(2) yes
Ni1 C15 2.137(2) yes
Ni1 C42 1.996(2) yes
Ni1 C43 2.003(2) yes
Ni2 C21 2.147(2) yes
Ni2 C22 2.182(2) yes
Ni2 C23 2.166(2) yes
Ni2 C24 2.110(2) yes
Ni2 C25 2.103(2) yes
Ni2 C42 1.898(2) yes
Ni3 C31 2.134(2) yes
Ni3 C32 2.135(2) yes
Ni3 C33 2.146(2) yes
Ni3 C34 2.159(2) yes
Ni3 C35 2.136(2) yes
Ni3 C43 1.873(2) yes
C11 C12 1.421(3) no
C11 C15 1.420(3) no
C11 C16 1.496(3) no
C12 C13 1.417(3) no
C13 C14 1.426(3) no
C14 C15 1.407(3) no
C21 C22 1.418(3) no
C21 C25 1.428(3) no
C21 C26 1.506(3) no
C22 C23 1.413(3) no
C23 C24 1.419(3) no
C24 C25 1.422(3) no
C31 C32 1.415(3) no
C31 C35 1.426(3) no
C31 C36 1.502(3) no
C32 C33 1.416(3) no
C33 C34 1.420(3) no
C34 C35 1.413(3) no
C41 C42 1.444(3) no
C41 C46 1.379(3) no
C41 C47 1.479(3) no
C42 C43 1.409(3) no
C43 C44 1.425(3) no
C44 C45 1.368(3) no
C45 C46 1.414(3) no
C47 C48 1.401(3) no
C47 C52 1.394(3) no
C48 C49 1.382(3) no
C49 C50 1.384(3) no
C50 C51 1.391(3) no
C51 C52 1.392(3) no
C12 H12A 1.0000 no
C13 H13A 1.0000 no
C14 H14A 1.0000 no
C15 H15A 1.0000 no
C16 H16A 0.9800 no
C16 H16B 0.9800 no
C16 H16C 0.9800 no
C22 H22A 1.0000 no
C23 H23A 1.0000 no
C24 H24A 1.0000 no
C25 H25A 1.0000 no
C26 H26A 0.9800 no
C26 H26B 0.9800 no
C26 H26C 0.9800 no
C32 H32A 1.0000 no
C33 H33A 1.0000 no
C34 H34A 1.0000 no
C35 H35A 1.0000 no
C36 H36A 0.9800 no
C36 H36B 0.9800 no
C36 H36C 0.9800 no
C44 H44A 0.9500 no
C45 H45A 0.9500 no
C46 H46A 0.9500 no
C48 H48A 0.9500 no
C49 H49A 0.9500 no
C50 H50A 0.9500 no
C51 H51A 0.9500 no
C52 H52A 0.9500 no

loop_
_geom_torsion_atom_site_label_1
_geom_torsion_atom_site_label_2
_geom_torsion_atom_site_label_3
_geom_torsion_atom_site_label_4
_geom_torsion
_geom_torsion_publ_flag
C12 Ni1 C11 C15 118.29(17) no
C12 Ni1 C11 C16 -121.3(2) no
C13 Ni1 C11 C12 -37.48(13) no
C13 Ni1 C11 C15 80.81(13) no
C13 Ni1 C11 C16 -158.7(2) no
C14 Ni1 C11 C12 -81.64(13) no
C14 Ni1 C11 C15 36.65(13) no
C14 Ni1 C11 C16 157.1(2) no
C15 Ni1 C11 C12 -118.29(17) no
C15 Ni1 C11 C16 120.5(2) no
C42 Ni1 C11 C12 148.22(13) no
C42 Ni1 C11 C15 -93.49(14) no
C42 Ni1 C11 C16 27.0(2) no
C43 Ni1 C11 C12 100.20(13) no
C43 Ni1 C11 C15 -141.51(13) no
C43 Ni1 C11 C16 -21.1(2) no
C11 Ni1 C12 C13 -119.07(17) no
C13 Ni1 C12 C11 119.07(17) no
C14 Ni1 C12 C11 80.24(13) no
C14 Ni1 C12 C13 -38.82(12) no
C15 Ni1 C12 C11 37.41(12) no
C15 Ni1 C12 C13 -81.66(13) no
C42 Ni1 C12 C11 -63.4(2) no
C42 Ni1 C12 C13 177.52(15) no
C43 Ni1 C12 C11 -101.72(13) no
C43 Ni1 C12 C13 139.21(13) no
C11 Ni1 C13 C12 36.98(12) no
C11 Ni1 C13 C14 -80.14(13) no
C12 Ni1 C13 C14 -117.12(17) no
C14 Ni1 C13 C12 117.12(17) no
C15 Ni1 C13 C12 79.59(13) no
C15 Ni1 C13 C14 -37.53(12) no
C43 Ni1 C13 C12 -69.36(17) no
C43 Ni1 C13 C14 173.52(13) no
C11 Ni1 C14 C13 81.08(13) no
C11 Ni1 C14 C15 -36.54(12) no
C12 Ni1 C14 C13 38.23(12) no
C12 Ni1 C14 C15 -79.39(13) no
C13 Ni1 C14 C15 -117.63(17) no
C15 Ni1 C14 C13 117.63(17) no
C42 Ni1 C14 C13 -166.79(13) no
C42 Ni1 C14 C15 75.58(16) no
C11 Ni1 C15 C14 119.92(17) no
C12 Ni1 C15 C11 -37.61(12) no
C12 Ni1 C15 C14 82.30(13) no
C13 Ni1 C15 C11 -81.20(13) no
C13 Ni1 C15 C14 38.72(12) no
C14 Ni1 C15 C11 -119.92(17) no
C42 Ni1 C15 C11 109.21(13) no
C42 Ni1 C15 C14 -130.88(13) no
C43 Ni1 C15 C11 66.56(18) no
C43 Ni1 C15 C14 -173.53(14) no
C11 Ni1 C42 Ni2 152.92(8) no
C11 Ni1 C42 C41 14.6(2) no
C11 Ni1 C42 C43 -97.85(13) no
C12 Ni1 C42 Ni2 -165.36(13) no
C12 Ni1 C42 C41 56.3(3) no
C12 Ni1 C42 C43 -56.1(2) no
C14 Ni1 C42 Ni2 65.66(13) no
C14 Ni1 C42 C41 -72.6(2) no
C14 Ni1 C42 C43 174.89(12) no
C15 Ni1 C42 Ni2 108.54(9) no
C15 Ni1 C42 C41 -29.8(2) no
C15 Ni1 C42 C43 -142.23(12) no
C43 Ni1 C42 Ni2 -109.23(13) no
C43 Ni1 C42 C41 112.5(2) no
C11 Ni1 C43 Ni3 -134.97(9) no
C11 Ni1 C43 C42 107.55(13) no
C11 Ni1 C43 C44 -6.4(2) no
C12 Ni1 C43 Ni3 -90.45(10) no
C12 Ni1 C43 C42 152.08(12) no
C12 Ni1 C43 C44 38.2(2) no
C13 Ni1 C43 Ni3 -48.04(15) no
C13 Ni1 C43 C42 -165.51(13) no
C13 Ni1 C43 C44 80.6(2) no
C15 Ni1 C43 Ni3 -175.82(11) no
C15 Ni1 C43 C42 66.71(17) no
C15 Ni1 C43 C44 -47.2(2) no
C42 Ni1 C43 Ni3 117.48(13) no
C42 Ni1 C43 C44 -113.9(2) no
C22 Ni2 C21 C25 117.13(18) no
C22 Ni2 C21 C26 -122.3(2) no
C23 Ni2 C21 C22 -35.98(13) no
C23 Ni2 C21 C25 81.15(14) no
C23 Ni2 C21 C26 -158.3(2) no
C24 Ni2 C21 C22 -78.85(14) no
C24 Ni2 C21 C25 38.27(13) no
C24 Ni2 C21 C26 158.8(2) no
C25 Ni2 C21 C22 -117.13(18) no
C25 Ni2 C21 C26 120.5(2) no
C42 Ni2 C21 C22 112.81(13) no
C42 Ni2 C21 C25 -130.07(14) no
C42 Ni2 C21 C26 -9.5(2) no
C21 Ni2 C22 C23 -120.24(17) no
C23 Ni2 C22 C21 120.24(17) no
C24 Ni2 C22 C21 82.53(14) no
C24 Ni2 C22 C23 -37.71(13) no
C25 Ni2 C22 C21 38.58(13) no
C25 Ni2 C22 C23 -81.66(14) no
C42 Ni2 C22 C21 -88.32(14) no
C42 Ni2 C22 C23 151.44(13) no
C21 Ni2 C23 C22 36.27(12) no
C21 Ni2 C23 C24 -81.99(13) no
C22 Ni2 C23 C24 -118.26(17) no
C24 Ni2 C23 C22 118.26(17) no
C25 Ni2 C23 C22 79.80(13) no
C25 Ni2 C23 C24 -38.46(13) no
C42 Ni2 C23 C22 -58.0(2) no
C42 Ni2 C23 C24 -176.30(16) no
C21 Ni2 C24 C23 79.27(13) no
C21 Ni2 C24 C25 -38.07(13) no
C22 Ni2 C24 C23 36.91(12) no
C22 Ni2 C24 C25 -80.43(13) no
C23 Ni2 C24 C25 -117.34(17) no
C25 Ni2 C24 C23 117.34(17) no
C21 Ni2 C25 C24 117.42(18) no
C22 Ni2 C25 C21 -37.59(13) no
C22 Ni2 C25 C24 79.82(13) no
C23 Ni2 C25 C21 -79.65(14) no
C23 Ni2 C25 C24 37.77(12) no
C24 Ni2 C25 C21 -117.42(18) no
C42 Ni2 C25 C21 74.32(17) no
C42 Ni2 C25 C24 -168.27(13) no
C21 Ni2 C42 Ni1 -157.06(8) no
C21 Ni2 C42 C41 -25.8(2) no
C21 Ni2 C42 C43 138.02(13) no
C22 Ni2 C42 Ni1 -114.38(9) no
C22 Ni2 C42 C41 16.9(2) no
C22 Ni2 C42 C43 -179.30(13) no
C23 Ni2 C42 Ni1 -76.09(18) no
C23 Ni2 C42 C41 55.2(3) no
C23 Ni2 C42 C43 -141.01(16) no
C25 Ni2 C42 Ni1 161.06(10) no
C25 Ni2 C42 C41 -67.6(2) no
C25 Ni2 C42 C43 96.14(16) no
C32 Ni3 C31 C35 116.82(18) no
C32 Ni3 C31 C36 -120.7(2) no
C33 Ni3 C31 C32 -37.11(13) no
C33 Ni3 C31 C35 79.71(14) no
C33 Ni3 C31 C36 -157.8(2) no
C34 Ni3 C31 C32 -79.77(14) no
C34 Ni3 C31 C35 37.05(14) no
C34 Ni3 C31 C36 159.5(2) no
C35 Ni3 C31 C32 -116.82(18) no
C35 Ni3 C31 C36 122.5(2) no
C43 Ni3 C31 C32 160.58(13) no
C43 Ni3 C31 C35 -82.60(15) no
C43 Ni3 C31 C36 39.9(2) no
C31 Ni3 C32 C33 -118.81(19) no
C33 Ni3 C32 C31 118.81(19) no
C34 Ni3 C32 C31 81.15(14) no
C34 Ni3 C32 C33 -37.66(14) no
C35 Ni3 C32 C31 38.45(13) no
C35 Ni3 C32 C33 -80.36(15) no
C43 Ni3 C32 C31 -38.9(2) no
C43 Ni3 C32 C33 -157.67(17) no
C31 Ni3 C33 C32 37.18(13) no
C31 Ni3 C33 C34 -80.51(14) no
C32 Ni3 C33 C34 -117.69(19) no
C34 Ni3 C33 C32 117.69(19) no
C35 Ni3 C33 C32 80.48(14) no
C35 Ni3 C33 C34 -37.22(13) no
C31 Ni3 C34 C33 80.77(14) no
C31 Ni3 C34 C35 -37.64(13) no
C32 Ni3 C34 C33 37.78(13) no
C32 Ni3 C34 C35 -80.63(14) no
C33 Ni3 C34 C35 -118.41(18) no
C35 Ni3 C34 C33 118.41(18) no
C43 Ni3 C34 C33 -172.61(13) no
C43 Ni3 C34 C35 68.98(15) no
C31 Ni3 C35 C34 118.46(18) no
C32 Ni3 C35 C31 -38.16(13) no
C32 Ni3 C35 C34 80.30(14) no
C33 Ni3 C35 C31 -81.13(14) no
C33 Ni3 C35 C34 37.33(13) no
C34 Ni3 C35 C31 -118.46(18) no
C43 Ni3 C35 C31 113.22(14) no
C43 Ni3 C35 C34 -128.32(13) no
C31 Ni3 C43 Ni1 174.56(8) no
C31 Ni3 C43 C42 -123.71(15) no
C31 Ni3 C43 C44 45.4(2) no
C32 Ni3 C43 Ni1 -159.22(15) no
C32 Ni3 C43 C42 -97.5(2) no
C32 Ni3 C43 C44 71.6(3) no
C34 Ni3 C43 Ni1 96.72(11) no
C34 Ni3 C43 C42 158.45(14) no
C34 Ni3 C43 C44 -32.4(2) no
C35 Ni3 C43 Ni1 133.93(9) no
C35 Ni3 C43 C42 -164.34(14) no
C35 Ni3 C43 C44 4.8(2) no
Ni1 C11 C12 C13 58.78(15) no
C15 C11 C12 Ni1 -60.54(15) no
C15 C11 C12 C13 -1.8(2) no
C16 C11 C12 Ni1 120.5(2) no
C16 C11 C12 C13 179.3(2) no
Ni1 C11 C15 C14 -58.28(15) no
C12 C11 C15 Ni1 60.01(15) no
C12 C11 C15 C14 1.7(2) no
C16 C11 C15 Ni1 -121.0(2) no
C16 C11 C15 C14 -179.3(2) no
Ni1 C12 C13 C14 61.75(15) no
C11 C12 C13 Ni1 -60.62(15) no
C11 C12 C13 C14 1.1(2) no
Ni1 C13 C14 C15 62.70(15) no
C12 C13 C14 Ni1 -62.77(15) no
C12 C13 C14 C15 -0.1(2) no
Ni1 C14 C15 C11 59.64(15) no
C13 C14 C15 Ni1 -60.67(15) no
C13 C14 C15 C11 -1.0(2) no
Ni2 C21 C22 C23 59.49(15) no
C25 C21 C22 Ni2 -60.15(15) no
C25 C21 C22 C23 -0.7(2) no
C26 C21 C22 Ni2 123.4(2) no
C26 C21 C22 C23 -177.11(19) no
Ni2 C21 C25 C24 -61.67(15) no
C22 C21 C25 Ni2 62.42(15) no
C22 C21 C25 C24 0.8(2) no
C26 C21 C25 Ni2 -121.2(2) no
C26 C21 C25 C24 177.17(19) no
Ni2 C22 C23 C24 59.29(14) no
C21 C22 C23 Ni2 -58.96(15) no
C21 C22 C23 C24 0.3(2) no
Ni2 C23 C24 C25 61.45(15) no
C22 C23 C24 Ni2 -61.31(15) no
C22 C23 C24 C25 0.1(2) no
Ni2 C24 C25 C21 62.66(15) no
C23 C24 C25 Ni2 -63.22(15) no
C23 C24 C25 C21 -0.6(2) no
Ni3 C31 C32 C33 61.13(15) no
C35 C31 C32 Ni3 -61.65(14) no
C35 C31 C32 C33 -0.5(2) no
C36 C31 C32 Ni3 120.1(2) no
C36 C31 C32 C33 -178.79(19) no
Ni3 C31 C35 C34 -61.77(15) no
C32 C31 C35 Ni3 61.71(15) no
C32 C31 C35 C34 -0.1(2) no
C36 C31 C35 Ni3 -120.1(2) no
C36 C31 C35 C34 178.17(19) no
Ni3 C32 C33 C34 61.72(15) no
C31 C32 C33 Ni3 -60.81(15) no
C31 C32 C33 C34 0.9(2) no
Ni3 C33 C34 C35 60.16(15) no
C32 C33 C34 Ni3 -61.09(15) no
C32 C33 C34 C35 -0.9(2) no
Ni3 C34 C35 C31 60.96(15) no
C33 C34 C35 Ni3 -60.35(15) no
C33 C34 C35 C31 0.6(2) no
C46 C41 C42 Ni1 -86.8(2) no
C46 C41 C42 Ni2 161.59(17) no
C46 C41 C42 C43 -0.1(3) no
C47 C41 C42 Ni1 94.1(2) no
C47 C41 C42 Ni2 -17.5(3) no
C47 C41 C42 C43 -179.18(18) no
C42 C41 C46 C45 -0.2(3) no
C47 C41 C46 C45 178.94(19) no
C42 C41 C47 C48 137.8(2) no
C42 C41 C47 C52 -43.3(3) no
C46 C41 C47 C48 -41.3(3) no
C46 C41 C47 C52 137.7(2) no
Ni1 C42 C43 Ni3 -66.55(11) no
Ni1 C42 C43 C44 123.45(19) no
Ni2 C42 C43 Ni1 69.35(9) no
Ni2 C42 C43 Ni3 2.81(16) no
Ni2 C42 C43 C44 -167.20(16) no
C41 C42 C43 Ni1 -123.54(18) no
C41 C42 C43 Ni3 169.92(15) no
C41 C42 C43 C44 -0.1(3) no
Ni1 C43 C44 C45 87.7(2) no
Ni3 C43 C44 C45 -167.50(16) no
C42 C43 C44 C45 0.5(3) no
C43 C44 C45 C46 -0.8(3) no
C44 C45 C46 C41 0.6(3) no
C41 C47 C48 C49 178.91(19) no
C52 C47 C48 C49 -0.1(3) no
C41 C47 C52 C51 -178.91(19) no
C48 C47 C52 C51 0.1(3) no
C47 C48 C49 C50 0.0(3) no
C48 C49 C50 C51 0.0(3) no
C49 C50 C51 C52 0.0(3) no
C50 C51 C52 C47 0.0(3) no
